data_7023836
loop_
_publ_author_name
'Constable, Edwin C.'
'Hostettler, Nik'
'Housecroft, Catherine E.'
'Murray, Niamh S.'
'Sch\"onle, Jonas'
'Soydaner, Umut'
'Walliser, Roch\'e M'
'Zampese, Jennifer A.'

_publ_section_title
;
 Monomer, dimer or cyclic helicate? Coordination diversity with hard-soft
 P,N-donor ligands.
;
_journal_issue 14
_journal_name_full 'Dalton transactions (Cambridge, England : 2003)'
_journal_page_first 4970
_journal_page_last 4977
_journal_paper_doi 10.1039/c3dt32560a
_journal_volume 42
_journal_year 2013
_chemical_formula_moiety 'C86 H66 Cu2 N6 O4 P4, 2(F6 P), 6(C H2 Cl2)'
_chemical_formula_sum 'C92 H78 Cl12 Cu2 F12 N6 O4 P6'
_chemical_formula_weight 2297.92
_chemical_name_systematic
;
?
;
_space_group_IT_number 14
_symmetry_cell_setting monoclinic
_symmetry_space_group_name_Hall '-P 2ybc'
_symmetry_space_group_name_H-M 'P 1 21/c 1'
_atom_sites_solution_hydrogens geom
_atom_sites_solution_primary direct
_atom_sites_solution_secondary difmap
_audit_creation_method SHELXL-97
_cell_angle_alpha 90.00
_cell_angle_beta 104.562(3)
_cell_angle_gamma 90.00
_cell_formula_units_Z 2
_cell_length_a 11.5785(8)
_cell_length_b 20.7404(14)
_cell_length_c 20.7983(15)
_cell_measurement_reflns_used 9350
_cell_measurement_temperature 123(2)
_cell_measurement_theta_max 28.99
_cell_measurement_theta_min 3.20
_cell_volume 4834.1(6)
_computing_cell_refinement 'Bruker SAINT'
_computing_data_collection 'Bruker APEX2'
_computing_data_reduction 'Bruker SAINT'
_computing_molecular_graphics 'Bruker SHELXTL'
_computing_publication_material 'Bruker SHELXTL'
_computing_structure_refinement 'SHELXL-97 (Sheldrick, 1997)'
_computing_structure_solution 'SHELXS-97 (Sheldrick, 1990)'
_diffrn_ambient_temperature 123(2)
_diffrn_measured_fraction_theta_full 0.999
_diffrn_measured_fraction_theta_max 0.999
_diffrn_measurement_device_type 'Bruker APEX-II CCD'
_diffrn_measurement_method '\f and \w scans'
_diffrn_radiation_monochromator graphite
_diffrn_radiation_source 'fine-focus sealed tube'
_diffrn_radiation_type MoK\a
_diffrn_radiation_wavelength 0.71073
_diffrn_reflns_av_R_equivalents 0.0360
_diffrn_reflns_av_sigmaI/netI 0.0252
_diffrn_reflns_limit_h_max 15
_diffrn_reflns_limit_h_min -15
_diffrn_reflns_limit_k_max 27
_diffrn_reflns_limit_k_min -27
_diffrn_reflns_limit_l_max 27
_diffrn_reflns_limit_l_min -27
_diffrn_reflns_number 99834
_diffrn_reflns_theta_full 28.00
_diffrn_reflns_theta_max 28.00
_diffrn_reflns_theta_min 1.96
_diffrn_standards_number 0
_exptl_absorpt_coefficient_mu 0.949
_exptl_absorpt_correction_T_max 0.9280
_exptl_absorpt_correction_T_min 0.8113
_exptl_absorpt_correction_type multi-scan
_exptl_absorpt_process_details sadabs
_exptl_crystal_colour yellow
_exptl_crystal_density_diffrn 1.579
_exptl_crystal_density_method 'not measured'
_exptl_crystal_description block
_exptl_crystal_F_000 2328
_exptl_crystal_size_max 0.23
_exptl_crystal_size_mid 0.12
_exptl_crystal_size_min 0.08
_refine_diff_density_max 1.121
_refine_diff_density_min -1.561
_refine_diff_density_rms 0.179
_refine_ls_extinction_method none
_refine_ls_goodness_of_fit_ref 1.151
_refine_ls_hydrogen_treatment constr
_refine_ls_matrix_type full
_refine_ls_number_parameters 632
_refine_ls_number_reflns 11653
_refine_ls_number_restraints 13
_refine_ls_restrained_S_all 1.151
_refine_ls_R_factor_all 0.0848
_refine_ls_R_factor_gt 0.0654
_refine_ls_shift/su_max 0.011
_refine_ls_shift/su_mean 0.000
_refine_ls_structure_factor_coef Fsqd
_refine_ls_weighting_details 'calc w=1/[\s^2^(Fo^2^)+(0.1273P)^2^+11.3324P] where P=(Fo^2^+2Fc^2^)/3'
_refine_ls_weighting_scheme calc
_refine_ls_wR_factor_gt 0.2034
_refine_ls_wR_factor_ref 0.2298
_reflns_number_gt 9437
_reflns_number_total 11653
_reflns_threshold_expression >2sigma(I)
_cod_data_source_file c3dt32560a.txt
_cod_data_source_block usp113
_cod_depositor_comments
;
The following automatic conversions were performed:

'_symmetry_cell_setting' value 'Monoclinic' changed to 'monoclinic'
according to /home/saulius/struct/CIF-dictionaries/cif_core.dic
dictionary named 'cif_core.dic' version 2.4.2 from 2011-04-26.

Automatic conversion script
Id: cif_fix_values 1891 2012-01-12 08:04:46Z andrius 
;
_cod_original_sg_symbol_Hall -P2ybc
_cod_original_sg_symbol_H-M P2(1)/c
_cod_database_code 7023836

loop_
_symmetry_equiv_pos_as_xyz
'x, y, z'
'-x, y+1/2, -z+1/2'
'-x, -y, -z'
'x, -y-1/2, z-1/2'

loop_
_atom_site_label
_atom_site_type_symbol
_atom_site_fract_x
_atom_site_fract_y
_atom_site_fract_z
_atom_site_U_iso_or_equiv
_atom_site_adp_type
_atom_site_occupancy
_atom_site_symmetry_multiplicity
_atom_site_calc_flag
_atom_site_refinement_flags
_atom_site_disorder_assembly
_atom_site_disorder_group
Cu1 Cu 0.01982(3) 0.895553(15) 0.369633(15) 0.01766(7) Uani 1 1 d . . .
P1 P 0.00777(6) 0.79744(3) 0.32356(3) 0.01971(14) Uani 1 1 d . . .
P2 P 0.06311(6) 1.02132(3) 0.69637(3) 0.01789(13) Uani 1 1 d . . .
N1 N 0.25077(19) 0.85791(11) 0.34020(11) 0.0220(5) Uani 1 1 d . . .
H1A H 0.2527 0.8393 0.3785 0.026 Uiso 1 1 calc R . .
N2 N 0.18046(18) 0.93364(10) 0.42959(10) 0.0171(4) Uani 1 1 d . . .
N3 N 0.06519(18) 0.93979(10) 0.57258(10) 0.0180(5) Uani 1 1 d . . .
H3B H 0.1258 0.9620 0.5963 0.022 Uiso 1 1 calc R . .
O1 O 0.30590(17) 0.95077(10) 0.29709(9) 0.0270(5) Uani 1 1 d . . .
O2 O -0.01530(15) 0.90356(9) 0.46699(9) 0.0188(4) Uani 1 1 d . . .
C1 C 0.1090(2) 0.78554(13) 0.26935(13) 0.0216(6) Uani 1 1 d . . .
C2 C 0.2175(2) 0.81875(14) 0.28227(13) 0.0229(6) Uani 1 1 d . . .
C3 C 0.2927(3) 0.81343(16) 0.23977(15) 0.0298(7) Uani 1 1 d . . .
H3A H 0.3655 0.8369 0.2486 0.036 Uiso 1 1 calc R . .
C4 C 0.2609(3) 0.77386(16) 0.18455(15) 0.0332(7) Uani 1 1 d . . .
H4A H 0.3115 0.7706 0.1551 0.040 Uiso 1 1 calc R . .
C5 C 0.1550(3) 0.73881(15) 0.17192(15) 0.0311(7) Uani 1 1 d . . .
H5A H 0.1342 0.7109 0.1345 0.037 Uiso 1 1 calc R . .
C6 C 0.0804(3) 0.74474(14) 0.21391(14) 0.0256(6) Uani 1 1 d . . .
H6A H 0.0083 0.7207 0.2051 0.031 Uiso 1 1 calc R . .
C7 C 0.2796(2) 0.92098(14) 0.34177(13) 0.0210(6) Uani 1 1 d . . .
C8 C 0.2706(2) 0.95396(13) 0.40519(12) 0.0184(5) Uani 1 1 d . . .
C9 C 0.3475(2) 1.00307(13) 0.43399(12) 0.0203(5) Uani 1 1 d . . .
H9A H 0.4081 1.0177 0.4141 0.024 Uiso 1 1 calc R . .
C10 C 0.3339(2) 1.03016(13) 0.49228(13) 0.0224(6) Uani 1 1 d . . .
H10A H 0.3852 1.0639 0.5133 0.027 Uiso 1 1 calc R . .
C11 C 0.2443(2) 1.00731(13) 0.51975(12) 0.0207(5) Uani 1 1 d . . .
H11A H 0.2344 1.0244 0.5604 0.025 Uiso 1 1 calc R . .
C12 C 0.1695(2) 0.95909(12) 0.48689(12) 0.0170(5) Uani 1 1 d . . .
C13 C 0.0638(2) 0.93137(12) 0.50820(12) 0.0167(5) Uani 1 1 d . . .
C14 C -0.0187(2) 0.91737(12) 0.60728(12) 0.0182(5) Uani 1 1 d . . .
C15 C -0.0204(2) 0.94711(12) 0.66841(12) 0.0176(5) Uani 1 1 d . . .
C16 C -0.1033(2) 0.92476(13) 0.70179(13) 0.0209(5) Uani 1 1 d . . .
H16A H -0.1056 0.9438 0.7430 0.025 Uiso 1 1 calc R . .
C17 C -0.1824(2) 0.87537(14) 0.67599(14) 0.0244(6) Uani 1 1 d . . .
H17A H -0.2391 0.8615 0.6991 0.029 Uiso 1 1 calc R . .
C18 C -0.1785(2) 0.84630(13) 0.61661(13) 0.0239(6) Uani 1 1 d . . .
H18A H -0.2322 0.8122 0.5993 0.029 Uiso 1 1 calc R . .
C19 C -0.0967(2) 0.86671(13) 0.58237(13) 0.0215(6) Uani 1 1 d . . .
H19A H -0.0937 0.8462 0.5420 0.026 Uiso 1 1 calc R . .
C20 C 0.2171(2) 1.00252(14) 0.69862(12) 0.0218(6) Uani 1 1 d . . .
C21 C 0.2621(2) 0.93986(15) 0.70891(13) 0.0255(6) Uani 1 1 d . . .
H21A H 0.2118 0.9055 0.7152 0.031 Uiso 1 1 calc R . .
C22 C 0.3803(3) 0.92773(17) 0.70995(16) 0.0347(8) Uani 1 1 d . . .
H22A H 0.4103 0.8849 0.7163 0.042 Uiso 1 1 calc R . .
C23 C 0.4546(3) 0.97733(19) 0.70187(16) 0.0376(8) Uani 1 1 d . . .
H23A H 0.5350 0.9686 0.7015 0.045 Uiso 1 1 calc R . .
C24 C 0.4112(3) 1.04053(18) 0.69422(15) 0.0339(7) Uani 1 1 d . . .
H24A H 0.4633 1.0749 0.6904 0.041 Uiso 1 1 calc R . .
C25 C 0.2930(2) 1.05350(15) 0.69210(13) 0.0266(6) Uani 1 1 d . . .
H25A H 0.2636 1.0964 0.6863 0.032 Uiso 1 1 calc R . .
C26 C 0.0697(2) 1.03114(13) 0.78475(13) 0.0225(6) Uani 1 1 d . . .
C27 C 0.1759(3) 1.02168(16) 0.83356(14) 0.0289(7) Uani 1 1 d . . .
H27A H 0.2435 1.0041 0.8217 0.035 Uiso 1 1 calc R . .
C28 C 0.1833(3) 1.03789(18) 0.89945(15) 0.0357(8) Uani 1 1 d . . .
H28A H 0.2557 1.0314 0.9325 0.043 Uiso 1 1 calc R . .
C29 C 0.0851(3) 1.06347(17) 0.91666(15) 0.0373(8) Uani 1 1 d . . .
H29A H 0.0905 1.0752 0.9615 0.045 Uiso 1 1 calc R . .
C30 C -0.0204(3) 1.07212(16) 0.86938(14) 0.0309(7) Uani 1 1 d . . .
H30A H -0.0879 1.0890 0.8818 0.037 Uiso 1 1 calc R . .
C31 C -0.0286(2) 1.05611(14) 0.80315(13) 0.0248(6) Uani 1 1 d . . .
H31A H -0.1016 1.0623 0.7706 0.030 Uiso 1 1 calc R . .
C32 C -0.1411(2) 0.78380(14) 0.27022(15) 0.0274(6) Uani 1 1 d . . .
C33 C -0.2275(3) 0.75461(18) 0.29524(18) 0.0399(8) Uani 1 1 d . . .
H33A H -0.2065 0.7356 0.3382 0.048 Uiso 1 1 calc R . .
C34 C -0.3448(3) 0.7529(2) 0.2579(2) 0.0573(11) Uani 1 1 d . . .
H34A H -0.4036 0.7317 0.2750 0.069 Uiso 1 1 calc R . .
C35 C -0.3771(3) 0.7817(2) 0.1960(2) 0.0534(11) Uani 1 1 d . . .
H35A H -0.4581 0.7818 0.1712 0.064 Uiso 1 1 calc R . .
C36 C -0.2909(3) 0.81031(19) 0.17058(19) 0.0464(10) Uani 1 1 d . . .
H36A H -0.3121 0.8290 0.1275 0.056 Uiso 1 1 calc R . .
C37 C -0.1747(3) 0.81196(16) 0.20726(16) 0.0339(8) Uani 1 1 d . . .
H37A H -0.1161 0.8325 0.1896 0.041 Uiso 1 1 calc R . .
C38 C 0.0359(2) 0.72767(13) 0.37828(13) 0.0227(6) Uani 1 1 d . . .
C39 C 0.0802(3) 0.73757(15) 0.44642(14) 0.0309(7) Uani 1 1 d . . .
H39A H 0.0938 0.7801 0.4637 0.037 Uiso 1 1 calc R . .
C40 C 0.1043(4) 0.68459(17) 0.48877(16) 0.0407(9) Uani 1 1 d . . .
H40A H 0.1363 0.6911 0.5350 0.049 Uiso 1 1 calc R . .
C41 C 0.0823(4) 0.62318(17) 0.46452(17) 0.0410(8) Uani 1 1 d . . .
H41A H 0.0982 0.5875 0.4941 0.049 Uiso 1 1 calc R . .
C42 C 0.0365(3) 0.61288(16) 0.39647(17) 0.0380(8) Uani 1 1 d . . .
H42A H 0.0206 0.5704 0.3796 0.046 Uiso 1 1 calc R . .
C43 C 0.0147(3) 0.66498(15) 0.35416(15) 0.0315(7) Uani 1 1 d . . .
H43A H -0.0151 0.6581 0.3078 0.038 Uiso 1 1 calc R . .
P10 P -0.59213(8) 0.68201(4) 0.04867(4) 0.0367(2) Uani 1 1 d . . .
F10 F -0.4605(2) 0.69753(18) 0.04337(17) 0.0834(10) Uani 1 1 d . . .
F11 F -0.5720(2) 0.60821(12) 0.03877(17) 0.0718(9) Uani 1 1 d . . .
F12 F -0.6452(2) 0.69152(14) -0.02990(10) 0.0607(7) Uani 1 1 d . . .
F13 F -0.6090(2) 0.75630(11) 0.05882(11) 0.0518(6) Uani 1 1 d . . .
F14 F -0.5447(3) 0.67503(13) 0.12727(12) 0.0660(8) Uani 1 1 d . . .
F15 F -0.72424(18) 0.66757(11) 0.05564(11) 0.0448(5) Uani 1 1 d . . .
C100 C -0.3487(5) 0.7393(3) 0.4429(3) 0.0775(15) Uani 1 1 d . . .
H10B H -0.4068 0.7360 0.4705 0.093 Uiso 1 1 calc R . .
H10C H -0.3781 0.7123 0.4029 0.093 Uiso 1 1 calc R . .
Cl1 Cl -0.3402(2) 0.81988(7) 0.41856(8) 0.1193(6) Uani 1 1 d . . .
Cl2 Cl -0.21223(18) 0.71038(9) 0.48742(9) 0.0999(6) Uani 1 1 d . . .
C200 C -0.3620(6) 1.1407(3) 0.0747(4) 0.092(2) Uani 1 1 d . . .
H20A H -0.2844 1.1196 0.0770 0.110 Uiso 1 1 calc R . .
H20B H -0.3758 1.1731 0.0387 0.110 Uiso 1 1 calc R . .
Cl3 Cl -0.35648(16) 1.17878(10) 0.14904(9) 0.0994(6) Uani 1 1 d . . .
Cl4 Cl -0.47406(19) 1.08355(11) 0.05657(13) 0.1234(7) Uani 1 1 d . . .
C300 C -0.3531(7) 0.4926(5) 0.3487(3) 0.069(2) Uani 0.636(3) 1 d P A 1
H30B H -0.3362 0.4781 0.3066 0.083 Uiso 0.636(3) 1 calc PR A 1
H30C H -0.4335 0.5124 0.3375 0.083 Uiso 0.636(3) 1 calc PR A 1
Cl5 Cl -0.2522(3) 0.5497(2) 0.3831(2) 0.1636(15) Uani 0.636(3) 1 d PU A 1
Cl6 Cl -0.3559(4) 0.4210(2) 0.40129(17) 0.1401(14) Uani 0.636(3) 1 d PU A 1
C30' C -0.345(3) 0.5252(10) 0.3541(9) 0.179(8) Uani 0.364(3) 1 d PDU A 2
H30D H -0.3531 0.4953 0.3162 0.215 Uiso 0.364(3) 1 calc PR A 2
H30E H -0.4278 0.5369 0.3546 0.215 Uiso 0.364(3) 1 calc PR A 2
Cl5' Cl -0.2949(6) 0.5881(4) 0.3301(4) 0.175(3) Uani 0.364(3) 1 d P A 2
Cl6' Cl -0.2994(7) 0.4764(5) 0.4221(3) 0.188(3) Uani 0.364(3) 1 d PDU A 2

loop_
_atom_site_aniso_label
_atom_site_aniso_U_11
_atom_site_aniso_U_22
_atom_site_aniso_U_33
_atom_site_aniso_U_23
_atom_site_aniso_U_13
_atom_site_aniso_U_12
Cu1 0.01750(13) 0.02114(14) 0.01353(13) -0.00209(11) 0.00240(10) -0.00255(11)
P1 0.0195(3) 0.0230(3) 0.0170(3) -0.0046(2) 0.0053(2) -0.0034(2)
P2 0.0174(3) 0.0233(3) 0.0124(3) -0.0002(2) 0.0029(2) -0.0021(2)
N1 0.0221(9) 0.0291(11) 0.0151(9) -0.0031(8) 0.0051(8) -0.0042(9)
N2 0.0154(8) 0.0211(9) 0.0135(9) 0.0013(7) 0.0016(7) -0.0005(8)
N3 0.0164(8) 0.0215(9) 0.0155(9) -0.0005(8) 0.0028(7) -0.0037(8)
O1 0.0272(8) 0.0370(10) 0.0195(8) 0.0000(8) 0.0111(7) -0.0063(8)
O2 0.0180(7) 0.0239(8) 0.0141(8) -0.0025(6) 0.0035(6) -0.0030(7)
C1 0.0231(11) 0.0255(12) 0.0171(11) -0.0016(9) 0.0065(9) -0.0001(10)
C2 0.0242(11) 0.0288(13) 0.0155(11) -0.0042(10) 0.0045(9) -0.0014(10)
C3 0.0253(12) 0.0409(15) 0.0261(13) -0.0063(12) 0.0117(10) -0.0043(12)
C4 0.0347(13) 0.0402(16) 0.0298(13) -0.0081(12) 0.0175(11) -0.0039(12)
C5 0.0395(14) 0.0328(14) 0.0233(12) -0.0094(11) 0.0123(11) -0.0027(12)
C6 0.0292(12) 0.0252(12) 0.0232(12) -0.0047(10) 0.0081(10) -0.0041(10)
C7 0.0142(9) 0.0316(13) 0.0172(11) -0.0037(10) 0.0036(8) -0.0031(9)
C8 0.0160(10) 0.0249(11) 0.0131(10) 0.0008(9) 0.0013(8) 0.0000(9)
C9 0.0156(10) 0.0277(12) 0.0176(11) 0.0004(9) 0.0040(9) -0.0037(9)
C10 0.0192(10) 0.0241(12) 0.0222(12) -0.0022(10) 0.0020(9) -0.0049(9)
C11 0.0196(10) 0.0257(12) 0.0153(11) -0.0018(9) 0.0018(9) -0.0026(10)
C12 0.0159(10) 0.0211(11) 0.0129(10) 0.0009(9) 0.0017(8) -0.0012(9)
C13 0.0170(10) 0.0176(10) 0.0158(10) 0.0009(8) 0.0047(8) 0.0023(8)
C14 0.0185(10) 0.0223(11) 0.0144(10) 0.0014(9) 0.0050(8) -0.0016(9)
C15 0.0163(10) 0.0233(11) 0.0130(10) 0.0019(9) 0.0030(8) -0.0005(9)
C16 0.0213(11) 0.0252(12) 0.0169(11) 0.0040(9) 0.0062(9) 0.0004(9)
C17 0.0225(11) 0.0279(12) 0.0231(12) 0.0097(10) 0.0061(9) -0.0013(10)
C18 0.0254(12) 0.0231(12) 0.0218(12) 0.0034(10) 0.0030(10) -0.0059(10)
C19 0.0240(11) 0.0225(11) 0.0170(11) 0.0024(9) 0.0032(9) -0.0027(10)
C20 0.0194(10) 0.0338(13) 0.0116(10) -0.0027(10) 0.0028(8) -0.0042(10)
C21 0.0202(11) 0.0351(14) 0.0197(12) 0.0027(11) 0.0023(9) 0.0005(11)
C22 0.0248(13) 0.0450(17) 0.0336(15) 0.0060(13) 0.0061(11) 0.0067(12)
C23 0.0189(12) 0.060(2) 0.0344(15) 0.0033(15) 0.0074(11) -0.0009(13)
C24 0.0222(12) 0.0521(18) 0.0257(13) -0.0002(13) 0.0031(10) -0.0134(13)
C25 0.0238(12) 0.0350(14) 0.0192(12) -0.0040(11) 0.0021(10) -0.0081(11)
C26 0.0251(11) 0.0273(12) 0.0148(11) -0.0010(9) 0.0044(9) -0.0035(10)
C27 0.0267(12) 0.0420(16) 0.0166(12) -0.0017(11) 0.0030(10) -0.0001(12)
C28 0.0356(15) 0.0517(18) 0.0161(12) -0.0043(12) -0.0002(11) -0.0026(14)
C29 0.0492(17) 0.0450(17) 0.0175(12) -0.0097(12) 0.0081(12) -0.0050(15)
C30 0.0361(13) 0.0376(15) 0.0220(12) -0.0068(11) 0.0128(11) -0.0002(12)
C31 0.0279(12) 0.0302(13) 0.0170(11) -0.0027(10) 0.0069(10) -0.0001(11)
C32 0.0222(11) 0.0304(13) 0.0287(13) -0.0134(11) 0.0047(10) -0.0020(11)
C33 0.0283(13) 0.0526(19) 0.0403(16) -0.0173(15) 0.0116(12) -0.0098(14)
C34 0.0291(15) 0.080(3) 0.064(2) -0.030(2) 0.0150(16) -0.0149(17)
C35 0.0275(15) 0.073(2) 0.051(2) -0.0302(19) -0.0066(15) -0.0021(17)
C36 0.0374(17) 0.053(2) 0.0394(18) -0.0196(16) -0.0074(15) 0.0039(16)
C37 0.0304(14) 0.0351(15) 0.0304(15) -0.0104(12) -0.0034(12) -0.0003(12)
C38 0.0240(11) 0.0246(12) 0.0215(11) -0.0023(10) 0.0093(9) -0.0035(10)
C39 0.0411(15) 0.0285(13) 0.0234(13) -0.0064(11) 0.0086(11) -0.0040(12)
C40 0.063(2) 0.0368(16) 0.0216(14) -0.0009(12) 0.0098(14) -0.0002(15)
C41 0.064(2) 0.0331(15) 0.0301(15) 0.0040(13) 0.0192(14) 0.0014(15)
C42 0.0587(19) 0.0263(14) 0.0331(15) -0.0029(12) 0.0193(14) -0.0042(14)
C43 0.0446(15) 0.0282(13) 0.0228(12) -0.0037(11) 0.0108(12) -0.0022(12)
P10 0.0368(4) 0.0395(4) 0.0333(4) -0.0085(3) 0.0078(3) -0.0057(3)
F10 0.0458(12) 0.113(2) 0.096(2) -0.0274(18) 0.0263(13) -0.0228(15)
F11 0.0443(13) 0.0559(14) 0.104(2) -0.0291(14) -0.0020(14) 0.0128(11)
F12 0.0731(15) 0.0862(17) 0.0218(9) -0.0128(10) 0.0099(10) -0.0228(13)
F13 0.0769(15) 0.0387(10) 0.0382(11) -0.0046(9) 0.0116(10) -0.0148(10)
F14 0.0837(17) 0.0569(14) 0.0449(13) 0.0104(11) -0.0074(13) -0.0228(13)
F15 0.0386(9) 0.0451(11) 0.0540(12) -0.0064(9) 0.0181(9) -0.0074(9)
C100 0.088(3) 0.058(3) 0.100(4) -0.006(3) 0.048(3) -0.009(3)
Cl1 0.2524(17) 0.0511(7) 0.0857(8) -0.0051(6) 0.1008(9) -0.0001(9)
Cl2 0.1116(12) 0.0861(10) 0.0933(11) -0.0199(8) 0.0093(10) -0.0011(9)
C200 0.075(3) 0.093(4) 0.113(4) 0.029(4) 0.034(3) -0.007(3)
Cl3 0.0926(10) 0.1146(12) 0.0753(9) 0.0181(9) -0.0082(8) -0.0219(9)
Cl4 0.1215(12) 0.1097(13) 0.1552(16) -0.0318(12) 0.0650(12) -0.0403(11)
C300 0.060(4) 0.109(6) 0.034(3) -0.019(4) 0.007(3) 0.018(4)
Cl5 0.0753(16) 0.185(3) 0.225(3) -0.125(3) 0.0277(19) -0.0087(19)
Cl6 0.163(3) 0.178(3) 0.0948(18) 0.045(2) 0.0616(18) 0.060(3)
C30' 0.100(11) 0.203(13) 0.221(13) -0.100(12) 0.016(12) -0.038(12)
Cl5' 0.116(3) 0.252(7) 0.181(5) -0.135(4) 0.080(3) -0.087(4)
Cl6' 0.200(5) 0.297(8) 0.069(3) 0.041(4) 0.035(3) 0.163(5)

loop_
_atom_type_symbol
_atom_type_description
_atom_type_scat_dispersion_real
_atom_type_scat_dispersion_imag
_atom_type_scat_source
C C 0.0033 0.0016 'International Tables Vol C Tables 4.2.6.8 and 6.1.1.4'
H H 0.0000 0.0000 'International Tables Vol C Tables 4.2.6.8 and 6.1.1.4'
N N 0.0061 0.0033 'International Tables Vol C Tables 4.2.6.8 and 6.1.1.4'
O O 0.0106 0.0060 'International Tables Vol C Tables 4.2.6.8 and 6.1.1.4'
F F 0.0171 0.0103 'International Tables Vol C Tables 4.2.6.8 and 6.1.1.4'
P P 0.1023 0.0942 'International Tables Vol C Tables 4.2.6.8 and 6.1.1.4'
Cu Cu 0.3201 1.2651 'International Tables Vol C Tables 4.2.6.8 and 6.1.1.4'
Cl Cl 0.1484 0.1585 'International Tables Vol C Tables 4.2.6.8 and 6.1.1.4'

loop_
_geom_angle_atom_site_label_1
_geom_angle_atom_site_label_2
_geom_angle_atom_site_label_3
_geom_angle
_geom_angle_site_symmetry_3
N2 Cu1 O2 76.38(8) .
N2 Cu1 P1 122.88(6) .
O2 Cu1 P1 117.57(5) .
N2 Cu1 P2 104.44(6) 3_576
O2 Cu1 P2 110.95(5) 3_576
P1 Cu1 P2 117.51(3) 3_576
C38 P1 C32 104.50(13) .
C38 P1 C1 103.65(13) .
C32 P1 C1 104.91(13) .
C38 P1 Cu1 118.25(9) .
C32 P1 Cu1 110.45(10) .
C1 P1 Cu1 113.86(9) .
C20 P2 C26 101.86(12) .
C20 P2 C15 105.34(12) .
C26 P2 C15 107.29(12) .
C20 P2 Cu1 116.35(9) 3_576
C26 P2 Cu1 115.36(9) 3_576
C15 P2 Cu1 109.75(8) 3_576
C7 N1 C2 125.9(2) .
C7 N1 H1A 117.0 .
C2 N1 H1A 117.0 .
C8 N2 C12 118.1(2) .
C8 N2 Cu1 123.24(16) .
C12 N2 Cu1 113.97(16) .
C13 N3 C14 128.4(2) .
C13 N3 H3B 115.8 .
C14 N3 H3B 115.8 .
C13 O2 Cu1 113.89(17) .
C2 C1 C6 118.0(3) .
C2 C1 P1 119.8(2) .
C6 C1 P1 122.1(2) .
C3 C2 C1 120.9(2) .
C3 C2 N1 120.2(2) .
C1 C2 N1 118.8(2) .
C4 C3 C2 119.7(3) .
C4 C3 H3A 120.1 .
C2 C3 H3A 120.1 .
C3 C4 C5 120.3(3) .
C3 C4 H4A 119.9 .
C5 C4 H4A 119.9 .
C6 C5 C4 119.7(3) .
C6 C5 H5A 120.1 .
C4 C5 H5A 120.1 .
C5 C6 C1 121.3(3) .
C5 C6 H6A 119.4 .
C1 C6 H6A 119.4 .
O1 C7 N1 125.6(3) .
O1 C7 C8 121.5(3) .
N1 C7 C8 112.9(2) .
N2 C8 C9 123.0(2) .
N2 C8 C7 114.8(2) .
C9 C8 C7 122.1(2) .
C10 C9 C8 118.5(2) .
C10 C9 H9A 120.8 .
C8 C9 H9A 120.8 .
C9 C10 C11 119.0(2) .
C9 C10 H10A 120.5 .
C11 C10 H10A 120.5 .
C12 C11 C10 118.9(2) .
C12 C11 H11A 120.6 .
C10 C11 H11A 120.6 .
N2 C12 C11 122.5(2) .
N2 C12 C13 112.0(2) .
C11 C12 C13 125.5(2) .
O2 C13 N3 125.1(2) .
O2 C13 C12 119.3(2) .
N3 C13 C12 115.6(2) .
C19 C14 C15 120.4(2) .
C19 C14 N3 121.1(2) .
C15 C14 N3 118.5(2) .
C16 C15 C14 117.9(2) .
C16 C15 P2 119.63(19) .
C14 C15 P2 121.65(19) .
C17 C16 C15 121.4(2) .
C17 C16 H16A 119.3 .
C15 C16 H16A 119.3 .
C18 C17 C16 120.0(3) .
C18 C17 H17A 120.0 .
C16 C17 H17A 120.0 .
C17 C18 C19 120.3(2) .
C17 C18 H18A 119.9 .
C19 C18 H18A 119.9 .
C18 C19 C14 120.0(2) .
C18 C19 H19A 120.0 .
C14 C19 H19A 120.0 .
C21 C20 C25 119.8(3) .
C21 C20 P2 122.0(2) .
C25 C20 P2 118.1(2) .
C22 C21 C20 120.0(3) .
C22 C21 H21A 120.0 .
C20 C21 H21A 120.0 .
C23 C22 C21 120.4(3) .
C23 C22 H22A 119.8 .
C21 C22 H22A 119.8 .
C22 C23 C24 119.8(3) .
C22 C23 H23A 120.1 .
C24 C23 H23A 120.1 .
C25 C24 C23 120.7(3) .
C25 C24 H24A 119.7 .
C23 C24 H24A 119.7 .
C24 C25 C20 119.2(3) .
C24 C25 H25A 120.4 .
C20 C25 H25A 120.4 .
C31 C26 C27 119.0(2) .
C31 C26 P2 119.21(19) .
C27 C26 P2 121.3(2) .
C28 C27 C26 120.4(3) .
C28 C27 H27A 119.8 .
C26 C27 H27A 119.8 .
C29 C28 C27 119.8(3) .
C29 C28 H28A 120.1 .
C27 C28 H28A 120.1 .
C30 C29 C28 120.4(3) .
C30 C29 H29A 119.8 .
C28 C29 H29A 119.8 .
C29 C30 C31 120.2(3) .
C29 C30 H30A 119.9 .
C31 C30 H30A 119.9 .
C26 C31 C30 120.2(3) .
C26 C31 H31A 119.9 .
C30 C31 H31A 119.9 .
C33 C32 C37 118.7(3) .
C33 C32 P1 120.2(2) .
C37 C32 P1 120.2(2) .
C32 C33 C34 120.2(4) .
C32 C33 H33A 119.9 .
C34 C33 H33A 119.9 .
C35 C34 C33 120.5(4) .
C35 C34 H34A 119.8 .
C33 C34 H34A 119.8 .
C36 C35 C34 119.5(3) .
C36 C35 H35A 120.2 .
C34 C35 H35A 120.2 .
C37 C36 C35 120.2(4) .
C37 C36 H36A 119.9 .
C35 C36 H36A 119.9 .
C36 C37 C32 120.9(3) .
C36 C37 H37A 119.5 .
C32 C37 H37A 119.5 .
C43 C38 C39 119.3(3) .
C43 C38 P1 122.0(2) .
C39 C38 P1 118.7(2) .
C40 C39 C38 119.4(3) .
C40 C39 H39A 120.3 .
C38 C39 H39A 120.3 .
C41 C40 C39 120.8(3) .
C41 C40 H40A 119.6 .
C39 C40 H40A 119.6 .
C40 C41 C42 120.2(3) .
C40 C41 H41A 119.9 .
C42 C41 H41A 119.9 .
C43 C42 C41 119.3(3) .
C43 C42 H42A 120.3 .
C41 C42 H42A 120.3 .
C42 C43 C38 121.0(3) .
C42 C43 H43A 119.5 .
C38 C43 H43A 119.5 .
F11 P10 F13 178.62(16) .
F11 P10 F10 90.69(18) .
F13 P10 F10 87.95(17) .
F11 P10 F14 91.24(17) .
F13 P10 F14 88.50(14) .
F10 P10 F14 90.01(17) .
F11 P10 F15 90.35(14) .
F13 P10 F15 91.00(14) .
F10 P10 F15 178.52(17) .
F14 P10 F15 88.92(14) .
F11 P10 F12 91.02(17) .
F13 P10 F12 89.29(14) .
F10 P10 F12 91.88(17) .
F14 P10 F12 177.03(17) .
F15 P10 F12 89.15(13) .
Cl2 C100 Cl1 112.1(3) .
Cl2 C100 H10B 109.2 .
Cl1 C100 H10B 109.2 .
Cl2 C100 H10C 109.2 .
Cl1 C100 H10C 109.2 .
H10B C100 H10C 107.9 .
Cl3 C200 Cl4 111.6(4) .
Cl3 C200 H20A 109.3 .
Cl4 C200 H20A 109.3 .
Cl3 C200 H20B 109.3 .
Cl4 C200 H20B 109.3 .
H20A C200 H20B 108.0 .
Cl5 C300 Cl6 115.2(4) .
Cl5 C300 H30B 108.5 .
Cl6 C300 H30B 108.5 .
Cl5 C300 H30C 108.5 .
Cl6 C300 H30C 108.5 .
H30B C300 H30C 107.5 .
Cl5' C30' Cl6' 134.1(16) .
Cl5' C30' H30D 103.7 .
Cl6' C30' H30D 103.7 .
Cl5' C30' H30E 103.7 .
Cl6' C30' H30E 103.7 .
H30D C30' H30E 105.3 .

loop_
_geom_bond_atom_site_label_1
_geom_bond_atom_site_label_2
_geom_bond_distance
_geom_bond_site_symmetry_2
Cu1 N2 2.115(2) .
Cu1 O2 2.1697(19) .
Cu1 P1 2.2386(7) .
Cu1 P2 2.2619(7) 3_576
P1 C38 1.819(3) .
P1 C32 1.822(3) .
P1 C1 1.835(3) .
P2 C20 1.815(3) .
P2 C26 1.832(3) .
P2 C15 1.833(3) .
P2 Cu1 2.2619(7) 3_576
N1 C7 1.348(4) .
N1 C2 1.424(3) .
N1 H1A 0.8800 .
N2 C8 1.338(3) .
N2 C12 1.338(3) .
N3 C13 1.346(3) .
N3 C14 1.426(3) .
N3 H3B 0.8800 .
O1 C7 1.217(3) .
O2 C13 1.229(3) .
C1 C2 1.399(4) .
C1 C6 1.401(4) .
C2 C3 1.392(4) .
C3 C4 1.384(4) .
C3 H3A 0.9500 .
C4 C5 1.393(4) .
C4 H4A 0.9500 .
C5 C6 1.379(4) .
C5 H5A 0.9500 .
C6 H6A 0.9500 .
C7 C8 1.512(4) .
C8 C9 1.386(4) .
C9 C10 1.380(4) .
C9 H9A 0.9500 .
C10 C11 1.388(4) .
C10 H10A 0.9500 .
C11 C12 1.385(3) .
C11 H11A 0.9500 .
C12 C13 1.516(3) .
C14 C19 1.397(4) .
C14 C15 1.418(4) .
C15 C16 1.397(4) .
C16 C17 1.389(4) .
C16 H16A 0.9500 .
C17 C18 1.385(4) .
C17 H17A 0.9500 .
C18 C19 1.387(4) .
C18 H18A 0.9500 .
C19 H19A 0.9500 .
C20 C21 1.397(4) .
C20 C25 1.403(4) .
C21 C22 1.386(4) .
C21 H21A 0.9500 .
C22 C23 1.378(5) .
C22 H22A 0.9500 .
C23 C24 1.398(5) .
C23 H23A 0.9500 .
C24 C25 1.384(4) .
C24 H24A 0.9500 .
C25 H25A 0.9500 .
C26 C31 1.388(4) .
C26 C27 1.398(4) .
C27 C28 1.393(4) .
C27 H27A 0.9500 .
C28 C29 1.381(5) .
C28 H28A 0.9500 .
C29 C30 1.373(4) .
C29 H29A 0.9500 .
C30 C31 1.397(4) .
C30 H30A 0.9500 .
C31 H31A 0.9500 .
C32 C33 1.379(5) .
C32 C37 1.397(4) .
C33 C34 1.385(5) .
C33 H33A 0.9500 .
C34 C35 1.384(6) .
C34 H34A 0.9500 .
C35 C36 1.375(6) .
C35 H35A 0.9500 .
C36 C37 1.371(5) .
C36 H36A 0.9500 .
C37 H37A 0.9500 .
C38 C43 1.393(4) .
C38 C39 1.396(4) .
C39 C40 1.392(5) .
C39 H39A 0.9500 .
C40 C41 1.370(5) .
C40 H40A 0.9500 .
C41 C42 1.397(5) .
C41 H41A 0.9500 .
C42 C43 1.376(5) .
C42 H42A 0.9500 .
C43 H43A 0.9500 .
P10 F11 1.570(3) .
P10 F13 1.574(2) .
P10 F10 1.588(3) .
P10 F14 1.595(3) .
P10 F15 1.601(2) .
P10 F12 1.607(2) .
C100 Cl2 1.726(6) .
C100 Cl1 1.755(6) .
C100 H10B 0.9900 .
C100 H10C 0.9900 .
C200 Cl3 1.723(8) .
C200 Cl4 1.727(7) .
C200 H20A 0.9900 .
C200 H20B 0.9900 .
C300 Cl5 1.690(9) .
C300 Cl6 1.849(10) .
C300 H30B 0.9900 .
C300 H30C 0.9900 .
C30' Cl5' 1.56(2) .
C30' Cl6' 1.711(16) .
C30' H30D 0.9900 .
C30' H30E 0.9900 .
